data_4321871
loop_
_publ_author_name
'Ferida S. McQuillan'
'Hongli Chen'
'Thomas A. Hamor'
'Christopher J. Jones'
'Helen A. Jones'
'R. Peter Sidebotham'

_publ_section_title
;
 Stereoselectivity in the Formation of Metallomacrocycles from
 [Mo(NO){HB(3,5-Me2C3HN2)3}I2] and Ditopic Proligands: The X-ray Crystal
 Structures of anti-[[Mo(NO){HB(3,5-Me2C3HN2)3}{1,4-(OCH2)2C6H4}]2.4CHCl3,
 syn-[Mo(NO){HB(3,5-Me2C3HN2)3}{1,4-(OCH2)2C6H4}]2.2CH2Cl2, and
 anti-[Mo(NO){HB(3,5-Me2C3HN2)3}{(4-OC6H4)2CH2}]2.2CHCl3.CH2Cl2
;
_journal_name_full 'Inorganic Chemistry'
_journal_page_first 1555
_journal_page_last 1562
_journal_paper_doi 10.1021/ic981010s
_journal_volume 38
_journal_year 1999
_chemical_formula_sum 'C48 H64 B2 Cl4 Mo2 N14 O6'
_chemical_formula_weight 1288.43
_chemical_name_systematic
; 
 ? 
;
_space_group_IT_number 14
_symmetry_cell_setting monoclinic
_symmetry_space_group_name_Hall '-P 2yab'
_symmetry_space_group_name_H-M 'P 1 21/a 1'
_atom_sites_solution_hydrogens geom
_atom_sites_solution_primary direct
_atom_sites_solution_secondary difmap
_audit_creation_method SHELXL
_cell_angle_alpha 90.00
_cell_angle_beta 94.87(2)
_cell_angle_gamma 90.00
_cell_formula_units_Z 4
_cell_length_a 16.576(3)
_cell_length_b 20.844(2)
_cell_length_c 17.024(2)
_cell_measurement_reflns_used 10661
_cell_measurement_temperature 294(2)
_cell_measurement_theta_max 21.96
_cell_measurement_theta_min 1.20
_cell_volume 5860.7(14)
_computing_cell_refinement
;
 Unit cell dimensions by post refinement of the full data set 
;
_computing_molecular_graphics ORTEP
_computing_structure_refinement SHELXL-93
_computing_structure_solution TEXSAN
_diffrn_ambient_temperature 294(2)
_diffrn_measurement_device 'Rigaku area detector diffractometer'
_diffrn_radiation_monochromator graphite
_diffrn_radiation_source 'rotating anode'
_diffrn_radiation_type MoKa
_diffrn_radiation_wavelength 0.7107
_diffrn_reflns_av_R_equivalents 0.0743
_diffrn_reflns_av_sigmaI/netI 0.1667
_diffrn_reflns_limit_h_max 17
_diffrn_reflns_limit_h_min -17
_diffrn_reflns_limit_k_max 21
_diffrn_reflns_limit_k_min -21
_diffrn_reflns_limit_l_max 16
_diffrn_reflns_limit_l_min -17
_diffrn_reflns_number '10661 [I>sigma(I)]'
_diffrn_reflns_theta_max 21.96
_diffrn_reflns_theta_min 1.20
_exptl_absorpt_coefficient_mu 0.668
_exptl_crystal_density_diffrn 1.460
_exptl_crystal_F_000 2640
_exptl_crystal_size_max 0.4
_exptl_crystal_size_mid 0.3
_exptl_crystal_size_min 0.25
_refine_diff_density_max 0.329
_refine_diff_density_min -0.345
_refine_diff_density_rms 0.068
_refine_ls_extinction_method none
_refine_ls_goodness_of_fit_all 1.073
_refine_ls_goodness_of_fit_obs 1.059
_refine_ls_matrix_type full
_refine_ls_number_parameters 685
_refine_ls_number_reflns 4183
_refine_ls_number_restraints 0
_refine_ls_restrained_S_all 1.073
_refine_ls_restrained_S_obs 1.059
_refine_ls_R_factor_all 0.1401
_refine_ls_R_factor_obs 0.0789
_refine_ls_shift/esd_max 0.004
_refine_ls_shift/esd_mean 0.000
_refine_ls_structure_factor_coef Fsqd
_refine_ls_weighting_details 'w=1/[s^2^(Fo^2^)+( 0.0029P)^2^+0.0000P] where P=(Fo^2^+2Fc^2^)/3'
_refine_ls_weighting_scheme calc
_refine_ls_wR_factor_all 0.1115
_refine_ls_wR_factor_obs 0.0925
_reflns_number_observed 3135
_reflns_number_total '4183 [I>sigma(I)]'
_reflns_observed_criterion >2sigma(I)
_cod_data_source_file ic981010s_2.cif
_cod_data_source_block 2s
_cod_depositor_comments
;
The following automatic conversions were performed:

'_refine_ls_weighting_scheme' value 'calc w=1/[s^2^(Fo^2^)+(
0.0029P)^2^+0.0000P] where P=(Fo^2^+2Fc^2^)/3' was changed to 'calc'.
New tag '_refine_ls_weighting_details' was created. The value of the
new tag was set to 'w=1/[s^2^(Fo^2^)+( 0.0029P)^2^+0.0000P] where
P=(Fo^2^+2Fc^2^)/3'.

Automatic conversion script
Id: cif_fix_values 3143 2015-03-26 13:38:13Z robertas 
;
_cod_database_code 4321871

loop_
_symmetry_equiv_pos_as_xyz
'x, y, z'
'-x+1/2, y+1/2, -z'
'-x, -y, -z'
'x-1/2, -y-1/2, z'

loop_
_atom_site_aniso_label
_atom_site_aniso_U_11
_atom_site_aniso_U_22
_atom_site_aniso_U_33
_atom_site_aniso_U_23
_atom_site_aniso_U_13
_atom_site_aniso_U_12
Mo1 0.0373(9) 0.0417(11) 0.0274(8) -0.0003(9) 0.0004(7) 0.0019(10)
Mo1' 0.0456(10) 0.0514(12) 0.0319(9) -0.0006(9) 0.0005(8) 0.0059(10)
Cl1 0.244(10) 0.127(8) 0.200(9) -0.005(7) -0.001(8) 0.049(7)
Cl2 0.250(10) 0.210(11) 0.167(8) 0.087(7) 0.031(7) 0.109(8)
Cl3 0.345(16) 0.347(18) 0.156(9) 0.005(10) -0.068(9) 0.006(12)
Cl4 0.347(15) 0.406(17) 0.213(10) -0.017(11) 0.144(10) 0.151(13)
O1 0.074(10) 0.075(12) 0.077(9) -0.017(8) 0.031(8) 0.021(8)
O1' 0.070(10) 0.115(14) 0.074(10) -0.054(9) 0.007(8) -0.017(9)
O2 0.041(7) 0.056(9) 0.023(6) 0.011(6) 0.001(5) -0.001(6)
O2' 0.042(7) 0.064(10) 0.045(7) 0.000(7) -0.004(6) -0.004(7)
O3 0.045(7) 0.047(9) 0.037(7) 0.008(6) -0.007(6) 0.005(6)
O3' 0.046(8) 0.053(10) 0.041(7) 0.000(7) 0.001(6) -0.005(7)
N1 0.040(10) 0.046(11) 0.041(9) 0.003(8) 0.002(8) -0.001(8)
N1' 0.057(11) 0.047(11) 0.037(9) -0.007(8) -0.009(8) 0.013(9)
N2 0.039(9) 0.049(11) 0.025(9) 0.000(8) 0.014(7) 0.002(8)
N2' 0.047(10) 0.082(14) 0.022(9) 0.006(9) 0.000(8) 0.017(9)
N3 0.020(8) 0.056(12) 0.038(10) 0.003(8) -0.003(8) 0.009(8)
N3' 0.080(13) 0.064(15) 0.036(11) 0.004(10) 0.001(9) 0.032(10)
N4 0.051(10) 0.049(13) 0.030(9) 0.003(8) -0.007(8) 0.008(9)
N4' 0.033(10) 0.066(14) 0.048(10) 0.003(9) 0.014(9) 0.006(10)
N5 0.049(10) 0.032(11) 0.032(9) 0.011(8) -0.007(7) -0.001(8)
N5' 0.028(11) 0.087(17) 0.037(9) 0.012(9) 0.006(8) 0.018(11)
N6 0.028(9) 0.041(11) 0.041(9) -0.004(7) 0.005(7) -0.001(7)
N6' 0.051(11) 0.073(14) 0.024(8) 0.010(8) -0.016(8) -0.004(10)
N7 0.028(9) 0.049(11) 0.030(8) -0.007(7) -0.007(8) 0.016(7)
N7' 0.058(11) 0.051(12) 0.053(10) 0.014(9) 0.000(9) 0.004(10)
C1 0.075(15) 0.088(18) 0.063(14) 0.011(12) 0.005(12) 0.030(12)
C1' 0.065(13) 0.084(17) 0.026(10) -0.003(11) -0.002(9) 0.020(12)
C2 0.047(12) 0.062(16) 0.037(12) 0.020(11) -0.001(10) 0.024(11)
C2' 0.063(14) 0.064(17) 0.036(13) 0.001(12) 0.007(11) 0.007(12)
C3 0.073(15) 0.068(17) 0.044(13) 0.001(12) 0.011(12) 0.016(12)
C3' 0.090(16) 0.027(14) 0.048(13) -0.026(11) 0.019(12) -0.010(11)
C4 0.056(13) 0.051(14) 0.040(12) -0.003(11) 0.006(10) 0.011(12)
C4' 0.119(20) 0.062(18) 0.032(13) 0.014(13) 0.013(13) 0.014(15)
C5 0.090(15) 0.077(16) 0.037(11) -0.032(11) 0.005(11) 0.028(12)
C5' 0.284(32) 0.021(15) 0.085(17) -0.003(13) 0.057(18) 0.041(18)
C6 0.085(14) 0.049(13) 0.054(12) -0.013(11) 0.018(11) -0.021(12)
C6' 0.059(14) 0.091(19) 0.054(13) 0.007(12) -0.007(11) -0.022(13)
C7 0.052(13) 0.033(14) 0.050(13) 0.013(11) -0.006(10) 0.018(11)
C7' 0.033(13) 0.103(21) 0.034(12) 0.021(13) 0.011(11) -0.017(16)
C8 0.043(12) 0.032(15) 0.074(14) 0.020(12) 0.004(11) -0.012(10)
C8' 0.044(17) 0.131(26) 0.053(14) 0.033(16) 0.007(13) -0.014(18)
C9 0.025(11) 0.036(15) 0.072(15) 0.022(12) -0.014(10) 0.026(10)
C9' 0.040(17) 0.111(25) 0.053(14) 0.038(15) 0.019(13) 0.018(16)
C10 0.082(15) 0.088(16) 0.028(11) 0.025(10) 0.012(10) -0.004(12)
C10' 0.069(15) 0.174(25) 0.070(15) 0.046(15) 0.025(13) 0.067(16)
C11 0.079(15) 0.126(20) 0.035(12) -0.016(11) 0.001(11) 0.028(13)
C11' 0.201(26) 0.047(17) 0.081(16) 0.017(13) 0.040(16) -0.020(17)
C12 0.021(11) 0.042(13) 0.059(13) 0.006(10) -0.006(11) 0.016(9)
C12' 0.099(18) 0.023(15) 0.048(13) 0.005(11) -0.007(12) -0.006(13)
C13 0.063(15) 0.055(15) 0.051(14) -0.004(11) -0.005(12) 0.004(11)
C13' 0.065(16) 0.094(22) 0.064(15) 0.032(15) 0.010(13) 0.006(15)
C14 0.044(12) 0.034(13) 0.036(11) -0.001(9) 0.015(11) 0.019(9)
C14' 0.056(14) 0.092(20) 0.033(11) 0.019(13) 0.000(10) 0.016(14)
C15 0.041(12) 0.090(18) 0.049(12) -0.018(11) -0.001(10) 0.000(11)
C15' 0.063(14) 0.078(17) 0.064(14) 0.006(12) 0.007(11) -0.014(12)
C16 0.053(13) 0.094(19) 0.038(12) 0.019(11) 0.007(10) -0.007(12)
C16' 0.057(14) 0.059(16) 0.056(13) 0.003(11) -0.010(11) 0.014(11)
C17 0.046(12) 0.074(17) 0.020(10) -0.007(12) 0.015(9) -0.029(13)
C17' 0.033(12) 0.052(16) 0.033(12) -0.017(11) -0.011(9) 0.006(11)
C18 0.098(17) 0.035(15) 0.049(14) 0.010(11) 0.003(12) 0.000(12)
C18' 0.050(12) 0.030(13) 0.059(13) 0.013(12) -0.002(11) 0.008(11)
C19 0.069(15) 0.061(17) 0.077(16) 0.017(14) -0.002(13) 0.029(12)
C19' 0.088(16) 0.062(18) 0.062(15) -0.029(13) 0.000(12) 0.004(14)
C20 0.064(14) 0.045(15) 0.073(15) 0.011(12) -0.020(12) -0.006(11)
C20' 0.069(15) 0.076(18) 0.046(12) 0.035(12) -0.027(11) -0.018(13)
C21 0.056(14) 0.033(14) 0.048(13) 0.000(10) -0.024(11) -0.011(10)
C21' 0.036(13) 0.017(13) 0.108(19) 0.004(12) 0.010(13) 0.002(10)
C22 0.063(15) 0.078(18) 0.072(15) -0.008(13) 0.008(13) 0.021(12)
C22' 0.106(19) 0.091(21) 0.022(11) 0.017(12) -0.024(12) 0.009(15)
C23 0.069(15) 0.087(19) 0.053(14) 0.031(13) 0.015(12) 0.014(13)
C23' 0.062(14) 0.054(15) 0.053(13) 0.020(11) 0.026(12) 0.006(11)
C24 0.207(32) 0.202(35) 0.149(27) 0.089(25) 0.044(25) 0.133(26)
C25 0.160(26) 0.086(22) 0.139(24) 0.006(18) -0.037(21) 0.044(18)
B1' 0.059(17) 0.044(17) 0.065(17) 0.014(13) 0.024(15) 0.019(14)
B1 0.044(14) 0.063(20) 0.023(11) -0.008(12) 0.002(11) 0.004(14)

loop_
_atom_site_label
_atom_site_type_symbol
_atom_site_fract_x
_atom_site_fract_y
_atom_site_fract_z
_atom_site_U_iso_or_equiv
_atom_site_thermal_displace_type
_atom_site_occupancy
_atom_site_calc_flag
_atom_site_refinement_flags
_atom_site_disorder_group
Mo1 Mo 0.17679(8) 0.08872(7) 0.32855(8) 0.0356(4) Uani 1 d . .
Mo1' Mo -0.07764(9) 0.30283(8) -0.09887(8) 0.0431(5) Uani 1 d . .
Cl1 Cl 0.7752(5) 0.2187(4) 0.5213(5) 0.191(4) Uani 1 d . .
Cl2 Cl 0.8032(6) 0.1782(4) 0.3658(5) 0.208(4) Uani 1 d . .
Cl3 Cl 0.6358(7) 0.0591(6) 0.4144(6) 0.288(7) Uani 1 d . .
Cl4 Cl 0.6181(7) 0.0847(6) 0.5674(6) 0.315(7) Uani 1 d . .
O1 O 0.2799(7) -0.0018(6) 0.2463(6) 0.074(4) Uani 1 d . .
O1' O -0.0361(7) 0.2165(7) -0.2266(7) 0.086(5) Uani 1 d . .
O2 O 0.2139(5) 0.1669(5) 0.2866(5) 0.040(3) Uani 1 d . .
O2' O 0.0287(6) 0.3106(5) -0.0467(5) 0.051(3) Uani 1 d . .
O3 O 0.0771(6) 0.0747(5) 0.2664(6) 0.044(3) Uani 1 d . .
O3' O -0.1278(6) 0.2416(6) -0.0363(6) 0.047(3) Uani 1 d . .
N1 N 0.2384(8) 0.0358(6) 0.2784(7) 0.042(4) Uani 1 d . .
N1' N -0.0524(7) 0.2513(7) -0.1738(7) 0.048(4) Uani 1 d . .
N2 N 0.1019(7) 0.1557(7) 0.3967(7) 0.037(4) Uani 1 d . .
N2' N -0.1077(8) 0.3728(8) -0.0040(8) 0.050(4) Uani 1 d . .
N3 N 0.1052(7) 0.1513(7) 0.4785(7) 0.039(4) Uani 1 d . .
N3' N -0.1438(9) 0.4303(8) -0.0233(8) 0.060(5) Uani 1 d . .
N4 N 0.1416(7) 0.0141(7) 0.4131(7) 0.044(4) Uani 1 d . .
N4' N -0.1998(8) 0.3290(9) -0.1560(8) 0.048(4) Uani 1 d . .
N5 N 0.1304(7) 0.0322(7) 0.4899(7) 0.038(4) Uani 1 d . .
N5' N -0.2306(10) 0.3891(8) -0.1416(7) 0.050(5) Uani 1 d . .
N6 N 0.2697(7) 0.1011(6) 0.4306(7) 0.037(4) Uani 1 d . .
N6' N -0.0553(9) 0.3914(7) -0.1679(7) 0.050(4) Uani 1 d . .
N7 N 0.2478(7) 0.1076(6) 0.5067(7) 0.036(4) Uani 1 d . .
N7' N -0.1021(8) 0.4461(8) -0.1599(8) 0.054(4) Uani 1 d . .
C1 C 0.0349(10) 0.2248(8) 0.2932(9) 0.075(7) Uani 1 d . .
H1A H 0.0607(10) 0.1956(8) 0.2597(9) 0.113 Uiso 1 calc R .
H1B H 0.0554(10) 0.2673(8) 0.2864(9) 0.113 Uiso 1 calc R .
H1C H -0.0225(10) 0.2243(8) 0.2797(9) 0.113 Uiso 1 calc R .
C1' C -0.0533(9) 0.3154(8) 0.1169(8) 0.059(6) Uani 1 d . .
H1'1 H -0.0449(9) 0.2814(8) 0.0804(8) 0.088 Uiso 1 calc R .
H1'2 H -0.0898(9) 0.3012(8) 0.1541(8) 0.088 Uiso 1 calc R .
H1'3 H -0.0024(9) 0.3271(8) 0.1443(8) 0.088 Uiso 1 calc R .
C2 C 0.0522(10) 0.2048(9) 0.3768(9) 0.049(5) Uani 1 d . .
C2' C -0.0886(10) 0.3722(10) 0.0730(10) 0.054(5) Uani 1 d . .
C3 C 0.0279(10) 0.2321(9) 0.4436(10) 0.061(6) Uani 1 d . .
H3 H -0.0058(10) 0.2677(9) 0.4455(10) 0.073 Uiso 1 calc R .
C3' C -0.1104(11) 0.4316(8) 0.1015(10) 0.054(6) Uani 1 d . .
H3' H -0.1022(11) 0.4446(8) 0.1538(10) 0.065 Uiso 1 calc R .
C4 C 0.0601(10) 0.1998(9) 0.5054(9) 0.049(5) Uani 1 d . .
C4' C -0.1460(12) 0.4684(10) 0.0408(11) 0.071(7) Uani 1 d . .
C5 C 0.0528(9) 0.2086(8) 0.5920(8) 0.068(6) Uani 1 d . .
H5A H 0.0843(9) 0.1765(8) 0.6209(8) 0.102 Uiso 1 calc R .
H5B H -0.0029(9) 0.2047(8) 0.6026(8) 0.102 Uiso 1 calc R .
H5C H 0.0724(9) 0.2504(8) 0.6078(8) 0.102 Uiso 1 calc R .
C5' C -0.1751(14) 0.5354(8) 0.0420(10) 0.128(10) Uani 1 d . .
H5'1 H -0.1970(14) 0.5475(8) -0.0099(10) 0.192 Uiso 1 calc R .
H5'2 H -0.1307(14) 0.5632(8) 0.0586(10) 0.192 Uiso 1 calc R .
H5'3 H -0.2163(14) 0.5389(8) 0.0781(10) 0.192 Uiso 1 calc R .
C6 C 0.1288(9) -0.0849(8) 0.3324(8) 0.062(6) Uani 1 d . .
H6A H 0.1483(9) -0.0572(8) 0.2931(8) 0.093 Uiso 1 calc R .
H6B H 0.0764(9) -0.1011(8) 0.3140(8) 0.093 Uiso 1 calc R .
H6C H 0.1657(9) -0.1200(8) 0.3422(8) 0.093 Uiso 1 calc R .
C6' C -0.2469(10) 0.2281(9) -0.2234(9) 0.069(6) Uani 1 d . .
H6'1 H -0.1927(10) 0.2143(9) -0.2075(9) 0.103 Uiso 1 calc R .
H6'2 H -0.2555(10) 0.2273(9) -0.2798(9) 0.103 Uiso 1 calc R .
H6'3 H -0.2848(10) 0.1999(9) -0.2013(9) 0.103 Uiso 1 calc R .
C7 C 0.1226(10) -0.0480(9) 0.4068(10) 0.046(5) Uani 1 d . .
C7' C -0.2588(13) 0.2952(11) -0.1944(10) 0.056(6) Uani 1 d . .
C8 C 0.0971(9) -0.0696(8) 0.4783(11) 0.049(5) Uani 1 d . .
H8 H 0.0798(9) -0.1108(8) 0.4894(11) 0.059 Uiso 1 calc R .
C8' C -0.3295(13) 0.3339(14) -0.2046(11) 0.076(8) Uani 1 d . .
H8' H -0.3799(13) 0.3226(14) -0.2289(11) 0.091 Uiso 1 calc R .
C9 C 0.1025(9) -0.0189(9) 0.5282(10) 0.045(5) Uani 1 d . .
C9' C -0.3074(14) 0.3901(12) -0.1717(13) 0.067(7) Uani 1 d . .
C10 C 0.0857(9) -0.0162(8) 0.6127(8) 0.066(6) Uani 1 d . .
H10A H 0.0949(9) 0.0266(8) 0.6323(8) 0.099 Uiso 1 calc R .
H10B H 0.1210(9) -0.0455(8) 0.6426(8) 0.099 Uiso 1 calc R .
H10C H 0.0304(9) -0.0281(8) 0.6177(8) 0.099 Uiso 1 calc R .
C10' C -0.3587(10) 0.4475(10) -0.1654(10) 0.104(9) Uani 1 d . .
H10D H -0.3273(10) 0.4811(10) -0.1390(10) 0.155 Uiso 1 calc R .
H10E H -0.4037(10) 0.4371(10) -0.1358(10) 0.155 Uiso 1 calc R .
H10F H -0.3783(10) 0.4617(10) -0.2172(10) 0.155 Uiso 1 calc R .
C11 C 0.3090(10) 0.1257(9) 0.6424(8) 0.080(7) Uani 1 d . .
H11A H 0.2534(10) 0.1219(9) 0.6537(8) 0.120 Uiso 1 calc R .
H11B H 0.3289(10) 0.1674(9) 0.6578(8) 0.120 Uiso 1 calc R .
H11C H 0.3407(10) 0.0935(9) 0.6711(8) 0.120 Uiso 1 calc R .
C11' C -0.1167(13) 0.5555(9) -0.2087(10) 0.108(9) Uani 1 d . .
H11D H -0.1580(13) 0.5552(9) -0.1724(10) 0.162 Uiso 1 calc R .
H11E H -0.1407(13) 0.5642(9) -0.2609(10) 0.162 Uiso 1 calc R .
H11F H -0.0775(13) 0.5880(9) -0.1934(10) 0.162 Uiso 1 calc R .
C12 C 0.3149(10) 0.1168(7) 0.5579(10) 0.041(5) Uani 1 d . .
C12' C -0.0758(13) 0.4913(9) -0.2075(11) 0.058(6) Uani 1 d . .
C13 C 0.3785(11) 0.1176(8) 0.5130(10) 0.057(6) Uani 1 d . .
H13 H 0.4323(11) 0.1232(8) 0.5317(10) 0.068 Uiso 1 calc R .
C13' C -0.0158(12) 0.4683(11) -0.2468(11) 0.074(7) Uani 1 d . .
H13' H 0.0115(12) 0.4899(11) -0.2844(11) 0.089 Uiso 1 calc R .
C14 C 0.3510(10) 0.1089(7) 0.4361(9) 0.037(5) Uani 1 d . .
C14' C -0.0021(11) 0.4071(12) -0.2209(10) 0.061(6) Uani 1 d . .
C15 C 0.3994(8) 0.1055(8) 0.3657(8) 0.060(6) Uani 1 d . .
H15A H 0.3636(8) 0.0990(8) 0.3190(8) 0.090 Uiso 1 calc R .
H15B H 0.4369(8) 0.0704(8) 0.3719(8) 0.090 Uiso 1 calc R .
H15C H 0.4287(8) 0.1448(8) 0.3610(8) 0.090 Uiso 1 calc R .
C15' C 0.0587(9) 0.3609(8) -0.2449(9) 0.068(6) Uani 1 d . .
H15D H 0.0540(9) 0.3214(8) -0.2166(9) 0.103 Uiso 1 calc R .
H15E H 0.1120(9) 0.3784(8) -0.2332(9) 0.103 Uiso 1 calc R .
H15F H 0.0497(9) 0.3529(8) -0.3005(9) 0.103 Uiso 1 calc R .
C16 C 0.2675(9) 0.1791(8) 0.2269(8) 0.062(6) Uani 1 d . .
H16A H 0.2935(9) 0.1394(8) 0.2134(8) 0.074 Uiso 1 calc R .
H16B H 0.3093(9) 0.2088(8) 0.2469(8) 0.074 Uiso 1 calc R .
C16' C 0.1029(10) 0.2820(8) -0.0592(9) 0.058(6) Uani 1 d . .
H16C H 0.1379(10) 0.3139(8) -0.0802(9) 0.070 Uiso 1 calc R .
H16D H 0.0940(10) 0.2482(8) -0.0981(9) 0.070 Uiso 1 calc R .
C17 C 0.2225(10) 0.2068(10) 0.1545(9) 0.046(5) Uani 1 d . .
C17' C 0.1447(9) 0.2542(10) 0.0154(10) 0.040(5) Uani 1 d . .
C18 C 0.1998(11) 0.2699(9) 0.1474(10) 0.061(6) Uani 1 d . .
H18 H 0.2116(11) 0.2975(9) 0.1897(10) 0.073 Uiso 1 calc R .
C18' C 0.1600(9) 0.2934(8) 0.0790(11) 0.046(5) Uani 1 d . .
H18' H 0.1436(9) 0.3361(8) 0.0763(11) 0.056 Uiso 1 calc R .
C19 C 0.2088(10) 0.1680(9) 0.0898(12) 0.069(6) Uani 1 d . .
H19 H 0.2259(10) 0.1255(9) 0.0925(12) 0.083 Uiso 1 calc R .
C19' C 0.1685(11) 0.1920(10) 0.0184(11) 0.071(6) Uani 1 d . .
H19' H 0.1588(11) 0.1654(10) -0.0253(11) 0.085 Uiso 1 calc R .
C20 C 0.0617(10) 0.0383(8) 0.1969(10) 0.062(6) Uani 1 d . .
H20A H 0.0350(10) -0.0014(8) 0.2096(10) 0.075 Uiso 1 calc R .
H20B H 0.1128(10) 0.0272(8) 0.1765(10) 0.075 Uiso 1 calc R .
C20' C -0.1393(10) 0.1753(9) -0.0479(10) 0.065(6) Uani 1 d . .
H20C H -0.1211(10) 0.1627(9) -0.0984(10) 0.079 Uiso 1 calc R .
H20D H -0.1963(10) 0.1647(9) -0.0478(10) 0.079 Uiso 1 calc R .
C21 C 0.0090(11) 0.0735(8) 0.1333(10) 0.048(5) Uani 1 d . .
C21' C -0.0909(10) 0.1400(8) 0.0182(12) 0.054(6) Uani 1 d . .
C22 C 0.0257(10) 0.0749(9) 0.0563(11) 0.071(6) Uani 1 d . .
H22 H 0.0720(10) 0.0545(9) 0.0415(11) 0.085 Uiso 1 calc R .
C22' C -0.0245(13) 0.1059(9) -0.0002(10) 0.074(7) Uani 1 d . .
H22' H -0.0128(13) 0.1037(9) -0.0526(10) 0.089 Uiso 1 calc R .
C23 C -0.0589(11) 0.1066(9) 0.1536(10) 0.069(7) Uani 1 d . .
H23 H -0.0713(11) 0.1078(9) 0.2059(10) 0.083 Uiso 1 calc R .
C23' C -0.1083(10) 0.1378(8) 0.0958(10) 0.055(6) Uani 1 d . .
H23' H -0.1549(10) 0.1580(8) 0.1100(10) 0.066 Uiso 1 calc R .
C24 C 0.7518(15) 0.2259(13) 0.4206(14) 0.184(15) Uani 1 d . .
H24A H 0.6945(15) 0.2172(13) 0.4091(14) 0.221 Uiso 1 calc R .
H24B H 0.7612(15) 0.2700(13) 0.4055(14) 0.221 Uiso 1 calc R .
C25 C 0.6741(14) 0.0575(11) 0.5057(14) 0.131(10) Uani 1 d . .
H25A H 0.6877(14) 0.0134(11) 0.5196(14) 0.157 Uiso 1 calc R .
H25B H 0.7241(14) 0.0819(11) 0.5096(14) 0.157 Uiso 1 calc R .
B1' B -0.1744(13) 0.4440(11) -0.1107(12) 0.055(7) Uani 1 d . .
H1' H -0.2035(13) 0.4849(11) -0.1147(12) 0.066 Uiso 1 calc R .
B1 B 0.1560(11) 0.0981(11) 0.5182(10) 0.043(6) Uani 1 d . .
H1 H 0.1496(11) 0.1002(11) 0.5749(10) 0.052 Uiso 1 calc R .

loop_
_atom_type_symbol
_atom_type_description
_atom_type_scat_dispersion_real
_atom_type_scat_dispersion_imag
_atom_type_scat_source
C C 0.0033 0.0016 'International Tables Vol C Tables 4.2.6.8 and 6.1.1.4'
H H 0.0000 0.0000 'International Tables Vol C Tables 4.2.6.8 and 6.1.1.4'
N N 0.0061 0.0033 'International Tables Vol C Tables 4.2.6.8 and 6.1.1.4'
O O 0.0106 0.0060 'International Tables Vol C Tables 4.2.6.8 and 6.1.1.4'
B B 0.0013 0.0007 'International Tables Vol C Tables 4.2.6.8 and 6.1.1.4'
Mo Mo -1.6832 0.6857 'International Tables Vol C Tables 4.2.6.8 and 6.1.1.4'
Cl Cl 0.1484 0.1585 'International Tables Vol C Tables 4.2.6.8 and 6.1.1.4'

loop_
_geom_angle_atom_site_label_1
_geom_angle_atom_site_label_2
_geom_angle_atom_site_label_3
_geom_angle
_geom_angle_site_symmetry_1
_geom_angle_site_symmetry_3
_geom_angle_publ_flag
N1 Mo1 O2 97.7(5) . . ?
N1 Mo1 O3 98.3(5) . . ?
O2 Mo1 O3 102.5(4) . . ?
N1 Mo1 N4 94.0(5) . . ?
O2 Mo1 N4 161.8(5) . . ?
O3 Mo1 N4 89.4(4) . . ?
N1 Mo1 N6 93.4(5) . . ?
O2 Mo1 N6 88.2(4) . . ?
O3 Mo1 N6 162.8(4) . . ?
N4 Mo1 N6 77.3(5) . . ?
N1 Mo1 N2 177.7(5) . . ?
O2 Mo1 N2 82.7(4) . . ?
O3 Mo1 N2 83.8(4) . . ?
N4 Mo1 N2 85.1(5) . . ?
N6 Mo1 N2 84.3(5) . . ?
N1' Mo1' O3' 98.1(5) . . ?
N1' Mo1' O2' 97.1(5) . . ?
O3' Mo1' O2' 103.1(4) . . ?
N1' Mo1' N6' 93.6(6) . . ?
O3' Mo1' N6' 161.7(5) . . ?
O2' Mo1' N6' 89.3(5) . . ?
N1' Mo1' N4' 95.5(6) . . ?
O3' Mo1' N4' 89.1(5) . . ?
O2' Mo1' N4' 161.0(6) . . ?
N6' Mo1' N4' 75.8(5) . . ?
N1' Mo1' N2' 177.7(6) . . ?
O3' Mo1' N2' 84.2(5) . . ?
O2' Mo1' N2' 82.2(5) . . ?
N6' Mo1' N2' 84.2(6) . . ?
N4' Mo1' N2' 84.7(6) . . ?
C16 O2 Mo1 131.3(10) . . ?
C16' O2' Mo1' 132.9(10) . . ?
C20 O3 Mo1 129.4(10) . . ?
C20' O3' Mo1' 129.9(10) . . ?
O1 N1 Mo1 177.6(12) . . ?
O1' N1' Mo1' 178.7(13) . . ?
C2 N2 N3 105.9(12) . . ?
C2 N2 Mo1 134.2(11) . . ?
N3 N2 Mo1 119.8(10) . . ?
C2' N2' N3' 108.1(15) . . ?
C2' N2' Mo1' 130.8(14) . . ?
N3' N2' Mo1' 120.7(11) . . ?
C4 N3 N2 108.2(13) . . ?
C4 N3 B1 133.9(14) . . ?
N2 N3 B1 117.9(13) . . ?
C4' N3' N2' 111.2(15) . . ?
C4' N3' B1' 129.4(17) . . ?
N2' N3' B1' 119.4(15) . . ?
C7 N4 N5 106.9(13) . . ?
C7 N4 Mo1 134.2(12) . . ?
N5 N4 Mo1 118.8(11) . . ?
C7' N4' N5' 107.4(16) . . ?
C7' N4' Mo1' 133.2(17) . . ?
N5' N4' Mo1' 118.6(14) . . ?
C9 N5 N4 108.6(14) . . ?
C9 N5 B1 131.6(15) . . ?
N4 N5 B1 119.5(13) . . ?
C9' N5' N4' 107.6(17) . . ?
C9' N5' B1' 130.6(21) . . ?
N4' N5' B1' 120.8(16) . . ?
C14 N6 N7 105.2(12) . . ?
C14 N6 Mo1 133.2(10) . . ?
N7 N6 Mo1 121.5(9) . . ?
C14' N6' N7' 105.5(14) . . ?
C14' N6' Mo1' 134.1(15) . . ?
N7' N6' Mo1' 120.4(11) . . ?
C12 N7 N6 110.4(11) . . ?
C12 N7 B1 133.3(13) . . ?
N6 N7 B1 116.1(12) . . ?
C12' N7' N6' 107.7(14) . . ?
C12' N7' B1' 131.7(19) . . ?
N6' N7' B1' 120.2(15) . . ?
N2 C2 C3 109.1(15) . . ?
N2 C2 C1 121.3(16) . . ?
C3 C2 C1 129.5(18) . . ?
N2' C2' C3' 106.9(17) . . ?
N2' C2' C1' 123.7(18) . . ?
C3' C2' C1' 129.4(17) . . ?
C4 C3 C2 108.8(16) . . ?
C4' C3' C2' 109.9(17) . . ?
C3 C4 N3 107.9(14) . . ?
C3 C4 C5 131.1(17) . . ?
N3 C4 C5 121.0(16) . . ?
N3' C4' C3' 103.8(17) . . ?
N3' C4' C5' 126.7(19) . . ?
C3' C4' C5' 129.3(19) . . ?
N4 C7 C8 109.2(15) . . ?
N4 C7 C6 122.3(16) . . ?
C8 C7 C6 128.5(19) . . ?
N4' C7' C8' 108.9(21) . . ?
N4' C7' C6' 122.8(21) . . ?
C8' C7' C6' 128.2(23) . . ?
C9 C8 C7 106.7(16) . . ?
C9' C8' C7' 104.7(22) . . ?
N5 C9 C8 108.6(15) . . ?
N5 C9 C10 122.4(17) . . ?
C8 C9 C10 128.9(18) . . ?
N5' C9' C8' 111.5(22) . . ?
N5' C9' C10' 121.4(25) . . ?
C8' C9' C10' 127.1(27) . . ?
C13 C12 N7 105.7(15) . . ?
C13 C12 C11 132.5(17) . . ?
N7 C12 C11 121.7(14) . . ?
C13' C12' N7' 110.2(18) . . ?
C13' C12' C11' 132.0(20) . . ?
N7' C12' C11' 117.8(19) . . ?
C12 C13 C14 109.2(17) . . ?
C12' C13' C14' 106.5(17) . . ?
N6 C14 C13 109.4(13) . . ?
N6 C14 C15 122.4(15) . . ?
C13 C14 C15 128.1(17) . . ?
N6' C14' C13' 110.1(17) . . ?
N6' C14' C15' 121.6(21) . . ?
C13' C14' C15' 128.3(19) . . ?
O2 C16 C17 110.9(12) . . ?
O2' C16' C17' 112.4(13) . . ?
C18 C17 C19 118.1(18) . . ?
C18 C17 C16 123.7(18) . . ?
C19 C17 C16 118.0(20) . . ?
C19' C17' C18' 120.6(17) . . ?
C19' C17' C16' 120.7(17) . . ?
C18' C17' C16' 118.6(18) . . ?
C17 C18 C18' 121.6(18) . . ?
C17' C18' C18 120.1(17) . . ?
C17 C19 C19' 120.8(18) . . ?
C17' C19' C19 118.8(17) . . ?
O3 C20 C21 112.9(15) . . ?
O3' C20' C21' 108.4(15) . . ?
C22 C21 C23 117.7(17) . . ?
C22 C21 C20 122.9(18) . . ?
C23 C21 C20 119.4(17) . . ?
C22' C21' C23' 116.1(18) . . ?
C22' C21' C20' 117.8(18) . . ?
C23' C21' C20' 126.1(17) . . ?
C21 C22 C22' 121.4(17) . . ?
C21' C22' C22 122.3(17) . . ?
C23' C23 C21 119.8(16) . . ?
C21' C23' C23 122.6(16) . . ?
Cl2 C24 Cl1 115.1(14) . . ?
Cl4 C25 Cl3 115.3(15) . . ?
N7' B1' N5' 108.4(15) . . ?
N7' B1' N3' 108.9(16) . . ?
N5' B1' N3' 109.2(15) . . ?
N5 B1 N3 113.2(14) . . ?
N5 B1 N7 109.0(13) . . ?
N3 B1 N7 111.2(14) . . ?

loop_
_geom_bond_atom_site_label_1
_geom_bond_atom_site_label_2
_geom_bond_distance
_geom_bond_site_symmetry_2
_geom_bond_publ_flag
Mo1 N1 1.771(13) . ?
Mo1 O2 1.903(10) . ?
Mo1 O3 1.908(10) . ?
Mo1 N4 2.231(13) . ?
Mo1 N6 2.236(12) . ?
Mo1 N2 2.253(11) . ?
Mo1' N1' 1.745(13) . ?
Mo1' O3' 1.899(10) . ?
Mo1' O2' 1.912(10) . ?
Mo1' N6' 2.236(13) . ?
Mo1' N4' 2.237(14) . ?
Mo1' N2' 2.263(13) . ?
Cl1 C24 1.73(2) . ?
Cl2 C24 1.65(2) . ?
Cl3 C25 1.63(2) . ?
Cl4 C25 1.57(2) . ?
O1 N1 1.204(13) . ?
O1' N1' 1.205(13) . ?
O2 C16 1.428(13) . ?
O2' C16' 1.40(2) . ?
O3 C20 1.41(2) . ?
O3' C20' 1.41(2) . ?
N2 C2 1.34(2) . ?
N2 N3 1.392(14) . ?
N2' C2' 1.32(2) . ?
N2' N3' 1.37(2) . ?
N3 C4 1.36(2) . ?
N3 B1 1.52(2) . ?
N3' C4' 1.35(2) . ?
N3' B1' 1.56(2) . ?
N4 C7 1.34(2) . ?
N4 N5 1.388(15) . ?
N4' C7' 1.33(2) . ?
N4' N5' 1.38(2) . ?
N5 C9 1.35(2) . ?
N5 B1 1.51(2) . ?
N5' C9' 1.33(2) . ?
N5' B1' 1.54(2) . ?
N6 C14 1.35(2) . ?
N6 N7 1.381(13) . ?
N6' C14' 1.35(2) . ?
N6' N7' 1.39(2) . ?
N7 C12 1.37(2) . ?
N7 B1 1.56(2) . ?
N7' C12' 1.34(2) . ?
N7' B1' 1.52(2) . ?
C1 C2 1.49(2) . ?
C1' C2' 1.49(2) . ?
C2 C3 1.36(2) . ?
C2' C3' 1.39(2) . ?
C3 C4 1.32(2) . ?
C3' C4' 1.38(2) . ?
C4 C5 1.50(2) . ?
C4' C5' 1.48(2) . ?
C6 C7 1.49(2) . ?
C6' C7' 1.50(2) . ?
C7 C8 1.40(2) . ?
C7' C8' 1.42(2) . ?
C8 C9 1.35(2) . ?
C8' C9' 1.34(2) . ?
C9 C10 1.49(2) . ?
C9' C10' 1.48(2) . ?
C11 C12 1.46(2) . ?
C11' C12' 1.50(2) . ?
C12 C13 1.35(2) . ?
C12' C13' 1.34(2) . ?
C13 C14 1.36(2) . ?
C13' C14' 1.36(2) . ?
C14 C15 1.50(2) . ?
C14' C15' 1.48(2) . ?
C16 C17 1.50(2) . ?
C16' C17' 1.51(2) . ?
C17 C18 1.37(2) . ?
C17 C19 1.37(2) . ?
C17' C19' 1.36(2) . ?
C17' C18' 1.36(2) . ?
C18 C18' 1.38(2) . ?
C19 C19' 1.43(2) . ?
C20 C21 1.52(2) . ?
C20' C21' 1.52(2) . ?
C21 C22 1.36(2) . ?
C21 C23 1.39(2) . ?
C21' C22' 1.37(2) . ?
C21' C23' 1.38(2) . ?
C22 C22' 1.38(2) . ?
C23 C23' 1.39(2) . ?

loop_
_geom_torsion_atom_site_label_1
_geom_torsion_atom_site_label_2
_geom_torsion_atom_site_label_3
_geom_torsion_atom_site_label_4
_geom_torsion
_geom_torsion_site_symmetry_1
_geom_torsion_site_symmetry_2
_geom_torsion_site_symmetry_3
_geom_torsion_site_symmetry_4
_geom_torsion_publ_flag
N1 Mo1 O2 C16 6.3(13) . . . . ?
O3 Mo1 O2 C16 -94.0(12) . . . . ?
N4 Mo1 O2 C16 136.1(15) . . . . ?
N6 Mo1 O2 C16 99.5(12) . . . . ?
N2 Mo1 O2 C16 -176.0(12) . . . . ?
N1' Mo1' O2' C16' -3.7(14) . . . . ?
O3' Mo1' O2' C16' 96.4(14) . . . . ?
N6' Mo1' O2' C16' -97.2(14) . . . . ?
N4' Mo1' O2' C16' -134.9(15) . . . . ?
N2' Mo1' O2' C16' 178.5(14) . . . . ?
N1 Mo1 O3 C20 -6.0(13) . . . . ?
O2 Mo1 O3 C20 93.9(13) . . . . ?
N4 Mo1 O3 C20 -100.0(13) . . . . ?
N6 Mo1 O3 C20 -138.6(15) . . . . ?
N2 Mo1 O3 C20 174.9(13) . . . . ?
N1' Mo1' O3' C20' 0.7(14) . . . . ?
O2' Mo1' O3' C20' -98.6(14) . . . . ?
N6' Mo1' O3' C20' 130.0(16) . . . . ?
N4' Mo1' O3' C20' 96.1(14) . . . . ?
N2' Mo1' O3' C20' -179.1(14) . . . . ?
O2 Mo1 N1 O1 159.0(305) . . . . ?
O3 Mo1 N1 O1 -97.1(305) . . . . ?
N4 Mo1 N1 O1 -7.1(306) . . . . ?
N6 Mo1 N1 O1 70.3(306) . . . . ?
N2 Mo1 N1 O1 59.8(371) . . . . ?
O3' Mo1' N1' O1' 114.8(563) . . . . ?
O2' Mo1' N1' O1' -140.8(563) . . . . ?
N6' Mo1' N1' O1' -51.1(563) . . . . ?
N4' Mo1' N1' O1' 24.9(564) . . . . ?
N2' Mo1' N1' O1' -70.5(602) . . . . ?
N1 Mo1 N2 C2 150.3(123) . . . . ?
O2 Mo1 N2 C2 50.9(16) . . . . ?
O3 Mo1 N2 C2 -52.6(16) . . . . ?
N4 Mo1 N2 C2 -142.5(16) . . . . ?
N6 Mo1 N2 C2 139.8(16) . . . . ?
N1 Mo1 N2 N3 -26.8(132) . . . . ?
O2 Mo1 N2 N3 -126.2(10) . . . . ?
O3 Mo1 N2 N3 130.3(10) . . . . ?
N4 Mo1 N2 N3 40.3(10) . . . . ?
N6 Mo1 N2 N3 -37.3(10) . . . . ?
N1' Mo1' N2' C2' -118.4(138) . . . . ?
O3' Mo1' N2' C2' 56.3(16) . . . . ?
O2' Mo1' N2' C2' -47.7(16) . . . . ?
N6' Mo1' N2' C2' -137.8(16) . . . . ?
N4' Mo1' N2' C2' 146.0(16) . . . . ?
N1' Mo1' N2' N3' 53.3(144) . . . . ?
O3' Mo1' N2' N3' -132.0(13) . . . . ?
O2' Mo1' N2' N3' 124.0(13) . . . . ?
N6' Mo1' N2' N3' 33.9(13) . . . . ?
N4' Mo1' N2' N3' -42.3(13) . . . . ?
C2 N2 N3 C4 -2.6(17) . . . . ?
Mo1 N2 N3 C4 175.2(10) . . . . ?
C2 N2 N3 B1 178.5(14) . . . . ?
Mo1 N2 N3 B1 -3.7(17) . . . . ?
C2' N2' N3' C4' 2.1(21) . . . . ?
Mo1' N2' N3' C4' -171.3(12) . . . . ?
C2' N2' N3' B1' -178.9(15) . . . . ?
Mo1' N2' N3' B1' 7.7(21) . . . . ?
N1 Mo1 N4 C7 -39.7(16) . . . . ?
O2 Mo1 N4 C7 -170.0(13) . . . . ?
O3 Mo1 N4 C7 58.6(16) . . . . ?
N6 Mo1 N4 C7 -132.3(16) . . . . ?
N2 Mo1 N4 C7 142.4(16) . . . . ?
N1 Mo1 N4 N5 145.3(10) . . . . ?
O2 Mo1 N4 N5 15.0(21) . . . . ?
O3 Mo1 N4 N5 -116.4(10) . . . . ?
N6 Mo1 N4 N5 52.7(10) . . . . ?
N2 Mo1 N4 N5 -32.6(10) . . . . ?
N1' Mo1' N4' C7' 42.1(15) . . . . ?
O3' Mo1' N4' C7' -55.9(14) . . . . ?
O2' Mo1' N4' C7' 173.5(12) . . . . ?
N6' Mo1' N4' C7' 134.4(15) . . . . ?
N2' Mo1' N4' C7' -140.2(14) . . . . ?
N1' Mo1' N4' N5' -149.8(10) . . . . ?
O3' Mo1' N4' N5' 112.2(10) . . . . ?
O2' Mo1' N4' N5' -18.4(20) . . . . ?
N6' Mo1' N4' N5' -57.5(11) . . . . ?
N2' Mo1' N4' N5' 27.9(10) . . . . ?
C7 N4 N5 C9 -1.7(17) . . . . ?
Mo1 N4 N5 C9 174.5(9) . . . . ?
C7 N4 N5 B1 173.0(14) . . . . ?
Mo1 N4 N5 B1 -10.7(17) . . . . ?
C7' N4' N5' C9' 0.0(17) . . . . ?
Mo1' N4' N5' C9' -171.0(10) . . . . ?
C7' N4' N5' B1' -169.6(14) . . . . ?
Mo1' N4' N5' B1' 19.5(17) . . . . ?
N1 Mo1 N6 C14 41.6(14) . . . . ?
O2 Mo1 N6 C14 -56.0(14) . . . . ?
O3 Mo1 N6 C14 174.8(14) . . . . ?
N4 Mo1 N6 C14 135.0(15) . . . . ?
N2 Mo1 N6 C14 -138.8(14) . . . . ?
N1 Mo1 N6 N7 -144.2(10) . . . . ?
O2 Mo1 N6 N7 118.2(10) . . . . ?
O3 Mo1 N6 N7 -11.0(22) . . . . ?
N4 Mo1 N6 N7 -50.8(10) . . . . ?
N2 Mo1 N6 N7 35.4(10) . . . . ?
N1' Mo1' N6' C14' -34.3(16) . . . . ?
O3' Mo1' N6' C14' -164.1(15) . . . . ?
O2' Mo1' N6' C14' 62.8(16) . . . . ?
N4' Mo1' N6' C14' -129.1(16) . . . . ?
N2' Mo1' N6' C14' 145.0(16) . . . . ?
N1' Mo1' N6' N7' 146.0(12) . . . . ?
O3' Mo1' N6' N7' 16.1(22) . . . . ?
O2' Mo1' N6' N7' -117.0(11) . . . . ?
N4' Mo1' N6' N7' 51.2(12) . . . . ?
N2' Mo1' N6' N7' -34.8(11) . . . . ?
C14 N6 N7 C12 -2.2(16) . . . . ?
Mo1 N6 N7 C12 -177.8(10) . . . . ?
C14 N6 N7 B1 -177.8(14) . . . . ?
Mo1 N6 N7 B1 6.6(17) . . . . ?
C14' N6' N7' C12' 0.1(18) . . . . ?
Mo1' N6' N7' C12' 179.9(11) . . . . ?
C14' N6' N7' B1' 173.9(16) . . . . ?
Mo1' N6' N7' B1' -6.3(20) . . . . ?
N3 N2 C2 C3 2.6(19) . . . . ?
Mo1 N2 C2 C3 -174.8(11) . . . . ?
N3 N2 C2 C1 178.9(15) . . . . ?
Mo1 N2 C2 C1 1.5(26) . . . . ?
N3' N2' C2' C3' -2.4(20) . . . . ?
Mo1' N2' C2' C3' 170.1(11) . . . . ?
N3' N2' C2' C1' 175.5(15) . . . . ?
Mo1' N2' C2' C1' -12.0(26) . . . . ?
N2 C2 C3 C4 -1.6(22) . . . . ?
C1 C2 C3 C4 -177.6(18) . . . . ?
N2' C2' C3' C4' 2.0(22) . . . . ?
C1' C2' C3' C4' -175.8(17) . . . . ?
C2 C3 C4 N3 -0.1(22) . . . . ?
C2 C3 C4 C5 -179.3(17) . . . . ?
N2 N3 C4 C3 1.7(20) . . . . ?
B1 N3 C4 C3 -179.6(17) . . . . ?
N2 N3 C4 C5 -179.0(14) . . . . ?
B1 N3 C4 C5 -0.3(28) . . . . ?
N2' N3' C4' C3' -0.8(22) . . . . ?
B1' N3' C4' C3' -179.7(17) . . . . ?
N2' N3' C4' C5' 175.4(19) . . . . ?
B1' N3' C4' C5' -3.5(35) . . . . ?
C2' C3' C4' N3' -0.7(22) . . . . ?
C2' C3' C4' C5' -176.8(20) . . . . ?
N5 N4 C7 C8 1.6(18) . . . . ?
Mo1 N4 C7 C8 -173.8(11) . . . . ?
N5 N4 C7 C6 -178.9(14) . . . . ?
Mo1 N4 C7 C6 5.7(26) . . . . ?
N5' N4' C7' C8' -0.5(17) . . . . ?
Mo1' N4' C7' C8' 168.6(11) . . . . ?
N5' N4' C7' C6' 177.2(14) . . . . ?
Mo1' N4' C7' C6' -13.8(23) . . . . ?
N4 C7 C8 C9 -1.0(20) . . . . ?
C6 C7 C8 C9 179.7(16) . . . . ?
N4' C7' C8' C9' 0.7(21) . . . . ?
C6' C7' C8' C9' -176.7(16) . . . . ?
N4 N5 C9 C8 1.2(18) . . . . ?
B1 N5 C9 C8 -172.7(16) . . . . ?
N4 N5 C9 C10 178.6(13) . . . . ?
B1 N5 C9 C10 4.7(26) . . . . ?
C7 C8 C9 N5 -0.2(19) . . . . ?
C7 C8 C9 C10 -177.4(15) . . . . ?
N4' N5' C9' C8' 0.5(21) . . . . ?
B1' N5' C9' C8' 168.7(16) . . . . ?
N4' N5' C9' C10' 179.1(14) . . . . ?
B1' N5' C9' C10' -12.8(27) . . . . ?
C7' C8' C9' N5' -0.8(22) . . . . ?
C7' C8' C9' C10' -179.2(15) . . . . ?
N6 N7 C12 C13 1.5(18) . . . . ?
B1 N7 C12 C13 176.1(16) . . . . ?
N6 N7 C12 C11 179.5(14) . . . . ?
B1 N7 C12 C11 -5.9(28) . . . . ?
N6' N7' C12' C13' 1.2(22) . . . . ?
B1' N7' C12' C13' -171.5(19) . . . . ?
N6' N7' C12' C11' -179.4(16) . . . . ?
B1' N7' C12' C11' 7.9(31) . . . . ?
N7 C12 C13 C14 -0.2(19) . . . . ?
C11 C12 C13 C14 -177.9(17) . . . . ?
N7' C12' C13' C14' -2.1(25) . . . . ?
C11' C12' C13' C14' 178.7(21) . . . . ?
N7 N6 C14 C13 2.0(17) . . . . ?
Mo1 N6 C14 C13 176.9(11) . . . . ?
N7 N6 C14 C15 -179.9(13) . . . . ?
Mo1 N6 C14 C15 -5.1(23) . . . . ?
C12 C13 C14 N6 -1.2(20) . . . . ?
C12 C13 C14 C15 -179.1(15) . . . . ?
N7' N6' C14' C13' -1.4(21) . . . . ?
Mo1' N6' C14' C13' 178.8(13) . . . . ?
N7' N6' C14' C15' 179.8(16) . . . . ?
Mo1' N6' C14' C15' 0.0(27) . . . . ?
C12' C13' C14' N6' 2.2(24) . . . . ?
C12' C13' C14' C15' -179.1(18) . . . . ?
Mo1 O2 C16 C17 110.7(15) . . . . ?
Mo1' O2' C16' C17' -130.3(13) . . . . ?
O2 C16 C17 C18 79.1(20) . . . . ?
O2 C16 C17 C19 -106.1(17) . . . . ?
O2' C16' C17' C19' 125.7(17) . . . . ?
O2' C16' C17' C18' -56.2(20) . . . . ?
C19 C17 C18 C18' 3.8(26) . . . . ?
C16 C17 C18 C18' 178.6(14) . . . . ?
C19' C17' C18' C18 -0.3(26) . . . . ?
C16' C17' C18' C18 -178.4(15) . . . . ?
C17 C18 C18' C17' -2.2(26) . . . . ?
C18 C17 C19 C19' -3.0(25) . . . . ?
C16 C17 C19 C19' -178.1(14) . . . . ?
C18' C17' C19' C19 1.1(26) . . . . ?
C16' C17' C19' C19 179.1(15) . . . . ?
C17 C19 C19' C17' 0.6(26) . . . . ?
Mo1 O3 C20 C21 -133.7(12) . . . . ?
Mo1' O3' C20' C21' 115.3(13) . . . . ?
O3 C20 C21 C22 135.0(17) . . . . ?
O3 C20 C21 C23 -44.4(22) . . . . ?
O3' C20' C21' C22' -110.4(18) . . . . ?
O3' C20' C21' C23' 70.8(21) . . . . ?
C23 C21 C22 C22' -2.4(29) . . . . ?
C20 C21 C22 C22' 178.3(17) . . . . ?
C23' C21' C22' C22 -4.4(28) . . . . ?
C20' C21' C22' C22 176.7(18) . . . . ?
C21 C22 C22' C21' 3.8(32) . . . . ?
C22 C21 C23 C23' 2.0(28) . . . . ?
C20 C21 C23 C23' -178.6(16) . . . . ?
C22' C21' C23' C23 4.1(27) . . . . ?
C20' C21' C23' C23 -177.1(18) . . . . ?
C21 C23 C23' C21' -3.0(29) . . . . ?
C12' N7' B1' N5' 117.3(20) . . . . ?
N6' N7' B1' N5' -54.7(21) . . . . ?
C12' N7' B1' N3' -124.0(20) . . . . ?
N6' N7' B1' N3' 64.0(22) . . . . ?
C9' N5' B1' N7' -119.5(19) . . . . ?
N4' N5' B1' N7' 47.3(20) . . . . ?
C9' N5' B1' N3' 121.9(18) . . . . ?
N4' N5' B1' N3' -71.2(18) . . . . ?
C4' N3' B1' N7' 114.1(21) . . . . ?
N2' N3' B1' N7' -64.8(22) . . . . ?
C4' N3' B1' N5' -127.8(20) . . . . ?
N2' N3' B1' N5' 53.4(20) . . . . ?
C9 N5 B1 N3 -118.8(17) . . . . ?
N4 N5 B1 N3 67.9(17) . . . . ?
C9 N5 B1 N7 116.9(17) . . . . ?
N4 N5 B1 N7 -56.4(18) . . . . ?
C4 N3 B1 N5 123.4(18) . . . . ?
N2 N3 B1 N5 -58.0(17) . . . . ?
C4 N3 B1 N7 -113.4(18) . . . . ?
N2 N3 B1 N7 65.1(18) . . . . ?
C12 N7 B1 N5 -115.9(17) . . . . ?
N6 N7 B1 N5 58.4(18) . . . . ?
C12 N7 B1 N3 118.6(18) . . . . ?
N6 N7 B1 N3 -67.0(17) . . . . ?
